data_4301826
loop_
_publ_author_name
'Skye Fortier'
'Guang Wu'
'Trevor W. Hayton'

_publ_contact_author_email hayton@chem.ucsb.edu
_publ_contact_author_name 'Trevor W. Hayton'
_publ_section_title
;
Synthesis and Redox Chemistry of High-Valent Uranium Aryloxides
;
_journal_name_full 'Inorganic Chemistry'
_journal_page_first 3000
_journal_page_last 3011
_journal_paper_doi 10.1021/ic802266y
_journal_volume 48
_journal_year 2009
_chemical_formula_sum 'C44 H20 F30 Li O8 U'
_chemical_formula_weight 1491.57
_chemical_name_systematic
; 
 Lithium bis(tert-butanol) Uranium(V) hexakis(pentafluorophenoxide) 
;
_space_group_IT_number 2
_symmetry_cell_setting triclinic
_symmetry_space_group_name_Hall '-P 1'
_symmetry_space_group_name_H-M 'P -1'
_atom_sites_solution_hydrogens geom
_atom_sites_solution_primary direct
_atom_sites_solution_secondary difmap
_audit_creation_method SHELXL-97
_cell_angle_alpha 94.746(2)
_cell_angle_beta 90.733(2)
_cell_angle_gamma 114.593(2)
_cell_formula_units_Z 2
_cell_length_a 11.0061(17)
_cell_length_b 11.9492(18)
_cell_length_c 20.903(3)
_cell_measurement_temperature 150(2)
_cell_volume 2487.7(6)
_computing_structure_refinement 'SHELXL-97 (Sheldrick, 1997)'
_computing_structure_solution 'SHELXS-97 (Sheldrick, 1990)'
_diffrn_ambient_temperature 150(2)
_diffrn_measured_fraction_theta_full 0.951
_diffrn_measured_fraction_theta_max 0.951
_diffrn_measurement_device_type 'CCD area detector'
_diffrn_measurement_method 'omega scan'
_diffrn_radiation_monochromator graphite
_diffrn_radiation_source 'fine-focus sealed tube'
_diffrn_radiation_type MoK\a
_diffrn_radiation_wavelength 0.71073
_diffrn_reflns_av_R_equivalents 0.0622
_diffrn_reflns_av_sigmaI/netI 0.1198
_diffrn_reflns_limit_h_max 13
_diffrn_reflns_limit_h_min -13
_diffrn_reflns_limit_k_max 14
_diffrn_reflns_limit_k_min -14
_diffrn_reflns_limit_l_max 25
_diffrn_reflns_limit_l_min -25
_diffrn_reflns_number 19511
_diffrn_reflns_theta_full 26.12
_diffrn_reflns_theta_max 26.12
_diffrn_reflns_theta_min 0.98
_exptl_absorpt_coefficient_mu 3.427
_exptl_absorpt_correction_T_max 0.482
_exptl_absorpt_correction_T_min 0.388
_exptl_absorpt_correction_type empirical
_exptl_absorpt_process_details 'Psi Scan'
_exptl_crystal_colour dark_red
_exptl_crystal_density_diffrn 1.991
_exptl_crystal_density_method 'not measured'
_exptl_crystal_description irregular_block
_exptl_crystal_F_000 1426
_exptl_crystal_size_max 0.3
_exptl_crystal_size_mid 0.2
_exptl_crystal_size_min 0.008
_refine_diff_density_max 1.596
_refine_diff_density_min -0.752
_refine_diff_density_rms 0.157
_refine_ls_extinction_method none
_refine_ls_goodness_of_fit_ref 0.901
_refine_ls_hydrogen_treatment constr
_refine_ls_matrix_type full
_refine_ls_number_parameters 763
_refine_ls_number_reflns 9423
_refine_ls_number_restraints 0
_refine_ls_restrained_S_all 0.901
_refine_ls_R_factor_all 0.0873
_refine_ls_R_factor_gt 0.0488
_refine_ls_shift/su_max 0.001
_refine_ls_shift/su_mean 0.000
_refine_ls_structure_factor_coef Fsqd
_refine_ls_weighting_details 'calc w=1/[\s^2^(Fo^2^)+(0.0556P)^2^+0.0000P] where P=(Fo^2^+2Fc^2^)/3'
_refine_ls_weighting_scheme calc
_refine_ls_wR_factor_gt 0.1066
_refine_ls_wR_factor_ref 0.1209
_reflns_number_gt 5872
_reflns_number_total 9423
_reflns_threshold_expression >2sigma(I)
_cod_data_source_file ic802266y_si_002_1.cif
_cod_data_source_block Complex_3
_cod_depositor_comments
;
The following automatic conversions were performed:
'_symmetry_cell_setting' value 'Triclinic' changed to 'triclinic'
according to '/home/saulius/struct/CIF-dictionaries/cif_core.dic'
dictionary named 'cif_core.dic' version 2.4.1 from
2010-06-29.

'_exptl_absorpt_correction_type' value 'Empirical' changed to
'empirical' according to
'/home/saulius/struct/CIF-dictionaries/cif_core.dic' dictionary named
'cif_core.dic' version 2.4.1 from 2010-06-29.

Automatic conversion script
Id: cif_fix_enum 1527 2010-12-29 10:47:43Z saulius 
;
_cod_original_cell_volume 2487.7(7)
_cod_database_code 4301826

loop_
_symmetry_equiv_pos_as_xyz
'x, y, z'
'-x, -y, -z'

loop_
_atom_site_label
_atom_site_type_symbol
_atom_site_fract_x
_atom_site_fract_y
_atom_site_fract_z
_atom_site_U_iso_or_equiv
_atom_site_adp_type
_atom_site_occupancy
_atom_site_symmetry_multiplicity
_atom_site_calc_flag
_atom_site_refinement_flags
_atom_site_disorder_assembly
_atom_site_disorder_group
U1 U 0.88401(3) 0.33939(3) 0.248803(15) 0.04094(12) Uani 1 1 d . . .
O5 O 0.7550(5) 0.2925(5) 0.3255(2) 0.0459(14) Uani 1 1 d . . .
O1 O 1.0186(4) 0.2677(4) 0.2931(2) 0.0359(12) Uani 1 1 d . . .
O6 O 1.0124(5) 0.3807(4) 0.1720(2) 0.0404(13) Uani 1 1 d . . .
F27 F 1.2066(4) 0.3900(4) -0.0307(2) 0.0525(12) Uani 1 1 d . . .
O3 O 0.7514(5) 0.3880(5) 0.1995(2) 0.0478(14) Uani 1 1 d . . .
F6 F 0.8319(4) 0.1465(4) 0.0800(2) 0.0564(13) Uani 1 1 d . . .
F28 F 1.2175(4) 0.6191(4) -0.0415(2) 0.0518(12) Uani 1 1 d . . .
F26 F 1.1094(4) 0.2724(4) 0.0758(2) 0.0539(12) Uani 1 1 d . . .
F29 F 1.1305(4) 0.7307(4) 0.0543(2) 0.0539(12) Uani 1 1 d . . .
O2 O 0.7935(5) 0.1474(5) 0.2094(2) 0.0419(13) Uani 1 1 d . . .
F30 F 1.0272(4) 0.6114(4) 0.1588(2) 0.0531(12) Uani 1 1 d . . .
O4 O 0.9992(5) 0.5094(5) 0.2984(3) 0.0523(15) Uani 1 1 d . . .
F10 F 0.5576(4) -0.0249(5) 0.2496(2) 0.0645(14) Uani 1 1 d . . .
C7 C 0.7005(7) 0.0655(7) 0.1675(4) 0.0341(18) Uani 1 1 d . . .
F25 F 0.7722(5) 0.3218(5) 0.4572(2) 0.0707(15) Uani 1 1 d . . .
F8 F 0.4170(5) -0.1909(5) 0.0356(2) 0.0697(15) Uani 1 1 d . . .
F24 F 0.5500(6) 0.2611(6) 0.5240(3) 0.097(2) Uani 1 1 d . . .
F5 F 1.2564(4) 0.3472(5) 0.2290(2) 0.0655(14) Uani 1 1 d . . .
F9 F 0.3717(4) -0.1896(5) 0.1633(3) 0.0726(15) Uani 1 1 d . . .
F21 F 0.5060(5) 0.1946(5) 0.2644(2) 0.0672(14) Uani 1 1 d . . .
C32 C 1.1136(7) 0.3864(7) 0.0713(4) 0.0366(18) Uani 1 1 d . . .
F15 F 0.7972(5) 0.6277(5) 0.2345(2) 0.0668(14) Uani 1 1 d . . .
F7 F 0.6460(5) -0.0212(5) -0.0050(2) 0.0710(15) Uani 1 1 d . . .
F4 F 1.4940(4) 0.4709(5) 0.2934(3) 0.0764(16) Uani 1 1 d . . .
F1 F 1.0377(4) 0.3292(5) 0.4221(2) 0.0714(15) Uani 1 1 d . . .
C34 C 1.1710(6) 0.5617(7) 0.0119(4) 0.0369(19) Uani 1 1 d . . .
F11 F 0.5445(5) 0.2503(5) 0.1121(2) 0.0643(14) Uani 1 1 d . . .
C19 C 1.0764(9) 0.6148(8) 0.3343(4) 0.052(2) Uani 1 1 d . . .
C28 C 0.4167(10) 0.1948(9) 0.4291(5) 0.064(3) Uani 1 1 d . . .
F22 F 0.2836(5) 0.1274(5) 0.3308(3) 0.0793(16) Uani 1 1 d . . .
F3 F 1.5072(5) 0.5224(5) 0.4222(3) 0.0829(17) Uani 1 1 d . . .
C12 C 0.5801(8) -0.0223(7) 0.1864(4) 0.0406(19) Uani 1 1 d . . .
C30 C 0.6525(9) 0.2766(8) 0.4260(4) 0.050(2) Uani 1 1 d . . .
C33 C 1.1652(7) 0.4460(8) 0.0178(3) 0.0383(19) Uani 1 1 d . . .
C31 C 1.0669(7) 0.4420(7) 0.1200(3) 0.0369(18) Uani 1 1 d . . .
C11 C 0.4865(8) -0.1055(8) 0.1435(4) 0.046(2) Uani 1 1 d . . .
F23 F 0.3034(6) 0.1647(6) 0.4616(3) 0.100(2) Uani 1 1 d . . .
C1 C 1.1398(8) 0.3309(7) 0.3241(4) 0.042(2) Uani 1 1 d . . .
C13 C 0.6743(7) 0.4380(8) 0.1734(4) 0.0394(19) Uani 1 1 d . . .
C8 C 0.7190(7) 0.0627(7) 0.1019(4) 0.043(2) Uani 1 1 d . . .
F2 F 1.2772(5) 0.4515(6) 0.4864(3) 0.096(2) Uani 1 1 d . . .
F12 F 0.3983(5) 0.3536(6) 0.0578(3) 0.097(2) Uani 1 1 d . . .
C2 C 1.1494(8) 0.3612(8) 0.3891(4) 0.047(2) Uani 1 1 d . . .
C25 C 0.6448(8) 0.2599(7) 0.3594(4) 0.044(2) Uani 1 1 d . . .
C36 C 1.0751(7) 0.5580(7) 0.1132(4) 0.0376(19) Uani 1 1 d . . .
C35 C 1.1269(7) 0.6182(7) 0.0598(4) 0.0386(19) Uani 1 1 d . . .
C10 C 0.5077(8) -0.1082(8) 0.0792(5) 0.052(2) Uani 1 1 d . . .
C9 C 0.6229(8) -0.0226(8) 0.0582(4) 0.047(2) Uani 1 1 d . . .
C18 C 0.7010(8) 0.5615(9) 0.1914(4) 0.051(2) Uani 1 1 d . . .
C26 C 0.5188(8) 0.2106(8) 0.3295(4) 0.048(2) Uani 1 1 d . . .
F16 F 0.9018(7) 0.5979(7) 0.3992(3) 0.101(2) Uani 1 1 d . . .
F13 F 0.4488(6) 0.5962(6) 0.0921(4) 0.112(2) Uani 1 1 d . . .
C14 C 0.5713(8) 0.3695(8) 0.1288(4) 0.050(2) Uani 1 1 d . . .
F14 F 0.6471(6) 0.7312(5) 0.1817(3) 0.094(2) Uani 1 1 d . . .
C6 C 1.2595(8) 0.3706(8) 0.2930(4) 0.046(2) Uani 1 1 d . . .
C5 C 1.3810(8) 0.4353(8) 0.3262(5) 0.055(2) Uani 1 1 d . . .
C27 C 0.4047(8) 0.1774(8) 0.3637(5) 0.057(2) Uani 1 1 d . . .
C15 C 0.4965(8) 0.4223(10) 0.1021(4) 0.059(3) Uani 1 1 d . . .
C24 C 1.2086(12) 0.6759(11) 0.3226(5) 0.081(3) Uani 1 1 d . . .
C4 C 1.3879(8) 0.4635(8) 0.3903(4) 0.056(2) Uani 1 1 d . . .
C29 C 0.5403(10) 0.2432(10) 0.4599(4) 0.066(3) Uani 1 1 d . . .
C3 C 1.2718(9) 0.4259(8) 0.4226(4) 0.059(2) Uani 1 1 d . . .
F19 F 1.4189(8) 0.8417(9) 0.3449(4) 0.186(5) Uani 1 1 d . . .
F20 F 1.2568(6) 0.6332(7) 0.2700(3) 0.112(2) Uani 1 1 d . . .
C17 C 0.6234(9) 0.6126(9) 0.1640(5) 0.064(3) Uani 1 1 d . . .
C16 C 0.5214(10) 0.5432(10) 0.1196(6) 0.070(3) Uani 1 1 d . . .
C23 C 1.2925(13) 0.7848(12) 0.3599(7) 0.112(5) Uani 1 1 d . . .
C20 C 1.0288(11) 0.6576(9) 0.3854(5) 0.068(3) Uani 1 1 d . . .
O7 O 1.0362(6) 0.0844(5) 0.1825(3) 0.075(2) Uani 1 1 d . . .
O8 O 0.8254(6) -0.0429(6) 0.2978(3) 0.0709(18) Uani 1 1 d . . .
C37 C 0.8189(9) -0.0614(8) 0.3652(4) 0.054(2) Uani 1 1 d . . .
C41 C 1.0790(9) -0.0061(9) 0.1526(5) 0.070(3) Uani 1 1 d . . .
C43 C 1.2234(10) 0.0559(11) 0.1421(6) 0.101(4) Uani 1 1 d . . .
H43A H 1.2383 0.1153 0.1114 0.152 Uiso 1 1 calc R . .
H43B H 1.2547 -0.0044 0.1260 0.152 Uiso 1 1 calc R . .
H43C H 1.2712 0.0973 0.1820 0.152 Uiso 1 1 calc R . .
C38 C 0.7536(11) 0.0135(10) 0.3981(6) 0.101(4) Uani 1 1 d . . .
H38A H 0.8071 0.0997 0.3947 0.151 Uiso 1 1 calc R . .
H38B H 0.7454 -0.0013 0.4426 0.151 Uiso 1 1 calc R . .
H38C H 0.6663 -0.0099 0.3782 0.151 Uiso 1 1 calc R . .
C40 C 0.9629(11) -0.0156(11) 0.3915(6) 0.101(4) Uani 1 1 d . . .
H40A H 1.0073 -0.0574 0.3668 0.151 Uiso 1 1 calc R . .
H40B H 0.9634 -0.0324 0.4357 0.151 Uiso 1 1 calc R . .
H40C H 1.0087 0.0718 0.3888 0.151 Uiso 1 1 calc R . .
C39 C 0.7418(13) -0.1964(10) 0.3715(5) 0.104(4) Uani 1 1 d . . .
H39A H 0.6523 -0.2231 0.3536 0.156 Uiso 1 1 calc R . .
H39B H 0.7390 -0.2106 0.4161 0.156 Uiso 1 1 calc R . .
H39C H 0.7846 -0.2421 0.3488 0.156 Uiso 1 1 calc R . .
C21 C 1.1090(17) 0.7632(15) 0.4226(6) 0.102(4) Uani 1 1 d . . .
C22 C 1.2373(19) 0.8252(13) 0.4104(6) 0.118(5) Uani 1 1 d . . .
C42 C 1.0629(15) -0.0969(11) 0.2032(7) 0.145(7) Uani 1 1 d . . .
H42A H 1.0940 -0.0516 0.2447 0.217 Uiso 1 1 calc R . .
H42B H 1.1143 -0.1432 0.1923 0.217 Uiso 1 1 calc R . .
H42C H 0.9702 -0.1526 0.2043 0.217 Uiso 1 1 calc R . .
C44 C 0.9980(16) -0.0554(14) 0.0929(9) 0.183(9) Uani 1 1 d . . .
H44A H 0.9072 -0.1055 0.1023 0.275 Uiso 1 1 calc R . .
H44B H 1.0325 -0.1048 0.0672 0.275 Uiso 1 1 calc R . .
H44C H 1.0006 0.0117 0.0697 0.275 Uiso 1 1 calc R . .
F17 F 1.0605(10) 0.8058(7) 0.4726(3) 0.140(3) Uani 1 1 d . . .
F18 F 1.3231(11) 0.9260(7) 0.4466(4) 0.192(5) Uani 1 1 d . . .
Li1 Li 0.9362(13) 0.0901(13) 0.2528(6) 0.049(3) Uani 1 1 d . . .

loop_
_atom_site_aniso_label
_atom_site_aniso_U_11
_atom_site_aniso_U_22
_atom_site_aniso_U_33
_atom_site_aniso_U_23
_atom_site_aniso_U_13
_atom_site_aniso_U_12
U1 0.04022(18) 0.0470(2) 0.03806(19) 0.00429(13) 0.00538(12) 0.02054(14)
O5 0.042(3) 0.062(4) 0.037(3) 0.004(3) 0.005(2) 0.024(3)
O1 0.031(3) 0.038(3) 0.034(3) -0.001(2) -0.001(2) 0.011(2)
O6 0.046(3) 0.035(3) 0.040(3) 0.004(2) 0.001(2) 0.016(3)
F27 0.056(3) 0.055(3) 0.045(3) -0.005(2) 0.011(2) 0.024(2)
O3 0.046(3) 0.055(4) 0.043(3) 0.007(3) 0.004(3) 0.021(3)
F6 0.046(3) 0.067(3) 0.043(3) 0.007(2) 0.007(2) 0.010(3)
F28 0.050(3) 0.058(3) 0.042(3) 0.012(2) 0.009(2) 0.016(2)
F26 0.055(3) 0.048(3) 0.066(3) 0.007(2) 0.015(2) 0.028(2)
F29 0.058(3) 0.043(3) 0.065(3) 0.013(2) 0.010(2) 0.023(2)
O2 0.042(3) 0.045(3) 0.033(3) 0.005(3) -0.002(2) 0.012(3)
F30 0.063(3) 0.046(3) 0.053(3) -0.002(2) 0.015(2) 0.027(2)
O4 0.052(3) 0.052(4) 0.054(4) -0.002(3) 0.000(3) 0.024(3)
F10 0.054(3) 0.084(4) 0.042(3) 0.016(3) 0.009(2) 0.014(3)
C7 0.036(4) 0.038(5) 0.036(5) 0.008(4) -0.001(4) 0.022(4)
F25 0.067(3) 0.101(4) 0.048(3) 0.000(3) -0.001(3) 0.041(3)
F8 0.053(3) 0.068(4) 0.063(3) -0.008(3) -0.019(3) 0.004(3)
F24 0.116(5) 0.164(6) 0.040(3) 0.022(4) 0.028(3) 0.084(5)
F5 0.052(3) 0.083(4) 0.051(3) 0.004(3) 0.016(2) 0.019(3)
F9 0.045(3) 0.070(4) 0.078(4) 0.016(3) 0.004(3) -0.002(3)
F21 0.056(3) 0.093(4) 0.054(3) 0.004(3) 0.002(2) 0.032(3)
C32 0.029(4) 0.032(5) 0.047(5) 0.001(4) 0.000(4) 0.012(4)
F15 0.055(3) 0.077(4) 0.063(3) -0.011(3) -0.009(3) 0.025(3)
F7 0.069(3) 0.093(4) 0.038(3) -0.004(3) -0.003(2) 0.023(3)
F4 0.040(3) 0.090(4) 0.088(4) 0.010(3) 0.018(3) 0.015(3)
F1 0.044(3) 0.103(4) 0.048(3) -0.006(3) 0.005(2) 0.013(3)
C34 0.020(4) 0.046(5) 0.036(5) 0.000(4) -0.003(3) 0.006(4)
F11 0.056(3) 0.057(4) 0.071(4) 0.001(3) 0.004(3) 0.016(3)
C19 0.057(6) 0.049(6) 0.047(6) 0.006(5) -0.011(5) 0.019(5)
C28 0.072(7) 0.090(8) 0.050(6) 0.026(5) 0.027(5) 0.048(6)
F22 0.050(3) 0.098(4) 0.094(4) 0.026(3) 0.010(3) 0.033(3)
F3 0.043(3) 0.108(5) 0.076(4) 0.001(3) -0.014(3) 0.012(3)
C12 0.040(5) 0.044(5) 0.034(5) 0.007(4) -0.005(4) 0.014(4)
C30 0.054(5) 0.067(6) 0.038(5) 0.006(4) 0.005(4) 0.034(5)
C33 0.030(4) 0.050(5) 0.029(4) -0.008(4) -0.002(3) 0.014(4)
C31 0.030(4) 0.044(5) 0.032(4) 0.001(4) 0.005(3) 0.012(4)
C11 0.038(5) 0.046(5) 0.056(6) 0.018(5) 0.011(4) 0.016(4)
F23 0.082(4) 0.147(6) 0.097(5) 0.053(4) 0.056(4) 0.064(4)
C1 0.047(5) 0.035(5) 0.046(5) -0.001(4) 0.001(4) 0.020(4)
C13 0.035(4) 0.055(6) 0.037(5) 0.014(4) 0.010(4) 0.026(4)
C8 0.035(4) 0.044(5) 0.049(5) 0.013(4) 0.010(4) 0.013(4)
F2 0.065(3) 0.140(6) 0.048(4) -0.019(3) -0.007(3) 0.013(4)
F12 0.060(3) 0.103(5) 0.116(5) 0.009(4) -0.033(4) 0.022(3)
C2 0.039(5) 0.057(6) 0.039(5) 0.005(4) 0.004(4) 0.013(4)
C25 0.044(5) 0.052(5) 0.044(5) 0.007(4) 0.015(4) 0.027(4)
C36 0.038(4) 0.033(5) 0.038(5) -0.006(4) 0.005(4) 0.012(4)
C35 0.029(4) 0.039(5) 0.043(5) 0.003(4) 0.003(4) 0.010(4)
C10 0.035(5) 0.041(5) 0.068(7) -0.007(5) -0.009(5) 0.007(4)
C9 0.050(5) 0.053(6) 0.038(5) -0.002(4) -0.007(4) 0.022(5)
C18 0.042(5) 0.066(7) 0.054(6) 0.008(5) 0.007(4) 0.031(5)
C26 0.052(5) 0.059(6) 0.039(5) 0.005(4) 0.008(4) 0.029(5)
F16 0.108(5) 0.123(6) 0.092(5) 0.008(4) 0.018(4) 0.068(5)
F13 0.076(4) 0.102(5) 0.174(7) 0.039(5) -0.031(4) 0.050(4)
C14 0.037(5) 0.051(6) 0.055(6) 0.008(5) 0.011(4) 0.014(5)
F14 0.080(4) 0.056(4) 0.159(6) 0.006(4) -0.002(4) 0.041(3)
C6 0.048(5) 0.054(6) 0.033(5) -0.001(4) 0.005(4) 0.019(4)
C5 0.038(5) 0.057(6) 0.065(6) 0.009(5) 0.014(5) 0.015(4)
C27 0.042(5) 0.061(6) 0.077(7) 0.015(5) 0.010(5) 0.028(5)
C15 0.031(5) 0.082(8) 0.059(6) 0.005(5) -0.013(4) 0.019(5)
C24 0.092(8) 0.084(9) 0.059(7) 0.014(6) 0.026(6) 0.028(7)
C4 0.039(5) 0.059(6) 0.055(6) 0.000(5) -0.005(4) 0.007(4)
C29 0.074(7) 0.094(8) 0.046(6) 0.021(5) 0.017(5) 0.048(6)
C3 0.050(5) 0.064(6) 0.048(6) -0.009(5) -0.002(5) 0.011(5)
F19 0.105(6) 0.188(9) 0.167(8) 0.083(7) -0.009(6) -0.048(6)
F20 0.083(4) 0.138(6) 0.109(6) 0.039(5) 0.018(4) 0.036(4)
C17 0.049(6) 0.058(7) 0.082(7) 0.010(6) 0.012(5) 0.020(5)
C16 0.051(6) 0.065(7) 0.101(9) 0.024(6) 0.000(6) 0.028(6)
C23 0.083(9) 0.087(10) 0.099(11) 0.049(9) -0.027(8) -0.036(8)
C20 0.086(8) 0.050(6) 0.052(6) -0.012(5) -0.009(6) 0.016(6)
O7 0.087(5) 0.045(4) 0.096(5) 0.005(3) 0.049(4) 0.029(3)
O8 0.076(4) 0.064(4) 0.053(4) 0.022(3) -0.002(3) 0.007(4)
C37 0.064(6) 0.057(6) 0.048(6) 0.020(4) 0.012(4) 0.030(5)
C41 0.054(6) 0.058(7) 0.089(8) -0.024(6) 0.017(6) 0.018(5)
C43 0.078(8) 0.119(10) 0.117(10) 0.009(8) 0.038(7) 0.051(8)
C38 0.085(8) 0.076(8) 0.139(11) -0.022(7) 0.014(8) 0.037(7)
C40 0.095(9) 0.129(11) 0.097(9) -0.009(8) -0.020(7) 0.070(8)
C39 0.155(12) 0.070(8) 0.082(9) 0.021(6) 0.049(8) 0.039(8)
C21 0.151(13) 0.131(13) 0.048(8) 0.015(8) 0.004(8) 0.082(12)
C22 0.165(15) 0.093(11) 0.057(9) 0.002(8) 0.020(10) 0.016(11)
C42 0.200(16) 0.069(9) 0.207(17) 0.049(10) 0.109(14) 0.088(10)
C44 0.159(14) 0.143(14) 0.28(2) -0.109(15) -0.076(15) 0.119(12)
F17 0.257(10) 0.121(6) 0.062(4) -0.012(4) 0.006(5) 0.104(7)
F18 0.286(12) 0.075(5) 0.111(6) -0.020(5) -0.054(7) -0.019(6)
Li1 0.050(8) 0.063(10) 0.034(8) -0.001(7) 0.001(6) 0.026(7)

loop_
_atom_type_symbol
_atom_type_description
_atom_type_scat_dispersion_real
_atom_type_scat_dispersion_imag
_atom_type_scat_source
C C 0.0033 0.0016 'International Tables Vol C Tables 4.2.6.8 and 6.1.1.4'
H H 0.0000 0.0000 'International Tables Vol C Tables 4.2.6.8 and 6.1.1.4'
O O 0.0106 0.0060 'International Tables Vol C Tables 4.2.6.8 and 6.1.1.4'
F F 0.0171 0.0103 'International Tables Vol C Tables 4.2.6.8 and 6.1.1.4'
U U -9.6767 9.6646 'International Tables Vol C Tables 4.2.6.8 and 6.1.1.4'
Li Li -0.0003 0.0001 'International Tables Vol C Tables 4.2.6.8 and 6.1.1.4'

loop_
_geom_angle_atom_site_label_1
_geom_angle_atom_site_label_2
_geom_angle_atom_site_label_3
_geom_angle
_geom_angle_site_symmetry_1
_geom_angle_site_symmetry_3
_geom_angle_publ_flag
O4 U1 O3 98.7(2) . . ?
O4 U1 O6 91.2(2) . . ?
O3 U1 O6 90.72(19) . . ?
O4 U1 O5 90.1(2) . . ?
O3 U1 O5 90.22(19) . . ?
O6 U1 O5 178.3(2) . . ?
O4 U1 O2 166.59(19) . . ?
O3 U1 O2 94.7(2) . . ?
O6 U1 O2 89.25(18) . . ?
O5 U1 O2 89.22(19) . . ?
O4 U1 O1 87.78(19) . . ?
O3 U1 O1 173.13(19) . . ?
O6 U1 O1 86.98(18) . . ?
O5 U1 O1 91.92(18) . . ?
O2 U1 O1 78.85(18) . . ?
O4 U1 Li1 125.4(3) . . ?
O3 U1 Li1 135.7(3) . . ?
O6 U1 Li1 86.2(3) . . ?
O5 U1 Li1 92.1(3) . . ?
O2 U1 Li1 41.2(3) . . ?
O1 U1 Li1 37.7(3) . . ?
C25 O5 U1 161.7(5) . . ?
C1 O1 Li1 128.5(6) . . ?
C1 O1 U1 129.2(4) . . ?
Li1 O1 U1 100.3(4) . . ?
C31 O6 U1 153.8(5) . . ?
C13 O3 U1 170.4(5) . . ?
C7 O2 U1 144.5(5) . . ?
C7 O2 Li1 117.4(6) . . ?
U1 O2 Li1 97.7(4) . . ?
C19 O4 U1 175.2(5) . . ?
O2 C7 C8 121.4(7) . . ?
O2 C7 C12 122.6(7) . . ?
C8 C7 C12 116.0(7) . . ?
F26 C32 C33 118.8(7) . . ?
F26 C32 C31 120.5(7) . . ?
C33 C32 C31 120.7(7) . . ?
F28 C34 C35 119.7(7) . . ?
F28 C34 C33 120.6(6) . . ?
C35 C34 C33 119.7(7) . . ?
O4 C19 C20 121.4(9) . . ?
O4 C19 C24 120.0(9) . . ?
C20 C19 C24 118.4(10) . . ?
F23 C28 C27 118.0(9) . . ?
F23 C28 C29 122.0(9) . . ?
C27 C28 C29 120.0(8) . . ?
F10 C12 C11 119.3(7) . . ?
F10 C12 C7 118.5(7) . . ?
C11 C12 C7 122.2(7) . . ?
F25 C30 C29 119.6(8) . . ?
F25 C30 C25 119.2(7) . . ?
C29 C30 C25 121.2(8) . . ?
F27 C33 C34 119.0(7) . . ?
F27 C33 C32 120.6(7) . . ?
C34 C33 C32 120.3(7) . . ?
O6 C31 C36 121.9(6) . . ?
O6 C31 C32 120.3(7) . . ?
C36 C31 C32 117.8(7) . . ?
F9 C11 C12 120.7(7) . . ?
F9 C11 C10 118.4(8) . . ?
C12 C11 C10 120.9(7) . . ?
O1 C1 C2 120.3(7) . . ?
O1 C1 C6 123.3(7) . . ?
C2 C1 C6 116.4(7) . . ?
O3 C13 C14 121.0(8) . . ?
O3 C13 C18 119.5(7) . . ?
C14 C13 C18 119.5(8) . . ?
F6 C8 C9 119.1(7) . . ?
F6 C8 C7 119.3(7) . . ?
C9 C8 C7 121.6(7) . . ?
F1 C2 C1 119.7(7) . . ?
F1 C2 C3 118.3(7) . . ?
C1 C2 C3 121.9(7) . . ?
O5 C25 C26 121.5(7) . . ?
O5 C25 C30 121.6(7) . . ?
C26 C25 C30 116.9(7) . . ?
F30 C36 C31 118.5(6) . . ?
F30 C36 C35 119.8(7) . . ?
C31 C36 C35 121.7(7) . . ?
F29 C35 C34 120.4(7) . . ?
F29 C35 C36 119.8(6) . . ?
C34 C35 C36 119.8(7) . . ?
F8 C10 C9 118.6(8) . . ?
F8 C10 C11 122.2(7) . . ?
C9 C10 C11 119.1(8) . . ?
F7 C9 C10 120.7(7) . . ?
F7 C9 C8 119.2(7) . . ?
C10 C9 C8 120.1(8) . . ?
F15 C18 C17 120.4(9) . . ?
F15 C18 C13 120.4(8) . . ?
C17 C18 C13 119.2(9) . . ?
F21 C26 C25 119.2(7) . . ?
F21 C26 C27 118.7(8) . . ?
C25 C26 C27 122.1(8) . . ?
F11 C14 C15 120.3(8) . . ?
F11 C14 C13 119.5(8) . . ?
C15 C14 C13 120.2(9) . . ?
F5 C6 C5 119.1(7) . . ?
F5 C6 C1 119.2(7) . . ?
C5 C6 C1 121.6(7) . . ?
C4 C5 F4 120.2(8) . . ?
C4 C5 C6 120.8(7) . . ?
F4 C5 C6 119.0(8) . . ?
F22 C27 C28 122.2(8) . . ?
F22 C27 C26 118.8(8) . . ?
C28 C27 C26 119.1(9) . . ?
F12 C15 C14 118.8(9) . . ?
F12 C15 C16 120.4(9) . . ?
C14 C15 C16 120.8(9) . . ?
C19 C24 F20 118.4(10) . . ?
C19 C24 C23 121.5(11) . . ?
F20 C24 C23 119.9(11) . . ?
F3 C4 C5 120.1(8) . . ?
F3 C4 C3 120.7(8) . . ?
C5 C4 C3 119.1(8) . . ?
F24 C29 C30 120.2(9) . . ?
F24 C29 C28 119.1(8) . . ?
C30 C29 C28 120.6(9) . . ?
F2 C3 C4 119.8(8) . . ?
F2 C3 C2 120.1(7) . . ?
C4 C3 C2 120.1(8) . . ?
F14 C17 C16 119.7(9) . . ?
F14 C17 C18 119.7(9) . . ?
C16 C17 C18 120.5(10) . . ?
F13 C16 C15 120.7(10) . . ?
F13 C16 C17 119.5(10) . . ?
C15 C16 C17 119.7(9) . . ?
F19 C23 C22 124.2(14) . . ?
F19 C23 C24 118.6(15) . . ?
C22 C23 C24 117.2(12) . . ?
F16 C20 C19 119.8(9) . . ?
F16 C20 C21 119.2(11) . . ?
C19 C20 C21 120.9(11) . . ?
C41 O7 Li1 134.8(7) . . ?
C37 O8 Li1 132.2(7) . . ?
O8 C37 C38 109.1(8) . . ?
O8 C37 C39 108.4(8) . . ?
C38 C37 C39 111.4(8) . . ?
O8 C37 C40 106.5(8) . . ?
C38 C37 C40 110.0(9) . . ?
C39 C37 C40 111.3(9) . . ?
O7 C41 C44 105.7(9) . . ?
O7 C41 C43 108.7(8) . . ?
C44 C41 C43 112.7(11) . . ?
O7 C41 C42 105.4(8) . . ?
C44 C41 C42 117.2(12) . . ?
C43 C41 C42 106.7(11) . . ?
C41 C43 H43A 109.5 . . ?
C41 C43 H43B 109.5 . . ?
H43A C43 H43B 109.5 . . ?
C41 C43 H43C 109.5 . . ?
H43A C43 H43C 109.5 . . ?
H43B C43 H43C 109.5 . . ?
C37 C38 H38A 109.5 . . ?
C37 C38 H38B 109.5 . . ?
H38A C38 H38B 109.5 . . ?
C37 C38 H38C 109.5 . . ?
H38A C38 H38C 109.5 . . ?
H38B C38 H38C 109.5 . . ?
C37 C40 H40A 109.5 . . ?
C37 C40 H40B 109.5 . . ?
H40A C40 H40B 109.5 . . ?
C37 C40 H40C 109.5 . . ?
H40A C40 H40C 109.5 . . ?
H40B C40 H40C 109.5 . . ?
C37 C39 H39A 109.5 . . ?
C37 C39 H39B 109.5 . . ?
H39A C39 H39B 109.5 . . ?
C37 C39 H39C 109.5 . . ?
H39A C39 H39C 109.5 . . ?
H39B C39 H39C 109.5 . . ?
C22 C21 F17 118.6(15) . . ?
C22 C21 C20 120.9(13) . . ?
F17 C21 C20 120.5(14) . . ?
C21 C22 F18 124.0(15) . . ?
C21 C22 C23 120.9(14) . . ?
F18 C22 C23 115.0(15) . . ?
C41 C42 H42A 109.5 . . ?
C41 C42 H42B 109.5 . . ?
H42A C42 H42B 109.5 . . ?
C41 C42 H42C 109.5 . . ?
H42A C42 H42C 109.5 . . ?
H42B C42 H42C 109.5 . . ?
C41 C44 H44A 109.5 . . ?
C41 C44 H44B 109.5 . . ?
H44A C44 H44B 109.5 . . ?
C41 C44 H44C 109.5 . . ?
H44A C44 H44C 109.5 . . ?
H44B C44 H44C 109.5 . . ?
O7 Li1 O8 127.7(8) . . ?
O7 Li1 O1 106.3(7) . . ?
O8 Li1 O1 122.5(7) . . ?
O7 Li1 O2 100.6(6) . . ?
O8 Li1 O2 102.5(6) . . ?
O1 Li1 O2 83.1(5) . . ?
O7 Li1 U1 106.7(6) . . ?
O8 Li1 U1 121.5(6) . . ?
O1 Li1 U1 42.0(3) . . ?
O2 Li1 U1 41.1(3) . . ?

loop_
_geom_bond_atom_site_label_1
_geom_bond_atom_site_label_2
_geom_bond_distance
_geom_bond_site_symmetry_2
_geom_bond_publ_flag
U1 O4 2.069(6) . ?
U1 O3 2.072(5) . ?
U1 O6 2.103(5) . ?
U1 O5 2.108(5) . ?
U1 O2 2.168(5) . ?
U1 O1 2.222(5) . ?
U1 Li1 3.267(14) . ?
O5 C25 1.341(8) . ?
O1 C1 1.352(9) . ?
O1 Li1 2.029(15) . ?
O6 C31 1.364(8) . ?
F27 C33 1.357(8) . ?
O3 C13 1.357(9) . ?
F6 C8 1.345(8) . ?
F28 C34 1.351(8) . ?
F26 C32 1.355(8) . ?
F29 C35 1.342(8) . ?
O2 C7 1.331(8) . ?
O2 Li1 2.172(15) . ?
F30 C36 1.337(8) . ?
O4 C19 1.345(10) . ?
F10 C12 1.347(8) . ?
C7 C8 1.390(10) . ?
C7 C12 1.392(10) . ?
F25 C30 1.334(9) . ?
F8 C10 1.345(9) . ?
F24 C29 1.334(10) . ?
F5 C6 1.341(8) . ?
F9 C11 1.343(8) . ?
F21 C26 1.356(9) . ?
C32 C33 1.375(10) . ?
C32 C31 1.389(10) . ?
F15 C18 1.312(9) . ?
F7 C9 1.349(9) . ?
F4 C5 1.352(8) . ?
F1 C2 1.344(8) . ?
C34 C35 1.367(10) . ?
C34 C33 1.373(10) . ?
F11 C14 1.343(9) . ?
C19 C20 1.350(12) . ?
C19 C24 1.366(13) . ?
C28 F23 1.355(9) . ?
C28 C27 1.363(12) . ?
C28 C29 1.364(13) . ?
F22 C27 1.361(10) . ?
F3 C4 1.339(9) . ?
C12 C11 1.352(11) . ?
C30 C29 1.359(11) . ?
C30 C25 1.387(11) . ?
C31 C36 1.372(10) . ?
C11 C10 1.368(11) . ?
C1 C2 1.369(10) . ?
C1 C6 1.391(10) . ?
C13 C14 1.378(11) . ?
C13 C18 1.396(11) . ?
C8 C9 1.384(11) . ?
F2 C3 1.339(10) . ?
F12 C15 1.346(10) . ?
C2 C3 1.385(11) . ?
C25 C26 1.377(11) . ?
C36 C35 1.377(10) . ?
C10 C9 1.363(11) . ?
C18 C17 1.381(12) . ?
C26 C27 1.378(11) . ?
F16 C20 1.327(11) . ?
F13 C16 1.357(10) . ?
C14 C15 1.366(12) . ?
F14 C17 1.347(10) . ?
C6 C5 1.377(11) . ?
C5 C4 1.348(12) . ?
C15 C16 1.370(13) . ?
C24 F20 1.377(11) . ?
C24 C23 1.403(16) . ?
C4 C3 1.372(11) . ?
F19 C23 1.325(14) . ?
C17 C16 1.371(13) . ?
C23 C22 1.375(19) . ?
C20 C21 1.368(16) . ?
O7 C41 1.450(10) . ?
O7 Li1 1.861(13) . ?
O8 C37 1.441(9) . ?
O8 Li1 1.888(15) . ?
C37 C38 1.496(12) . ?
C37 C39 1.496(13) . ?
C37 C40 1.523(13) . ?
C41 C44 1.453(18) . ?
C41 C43 1.476(12) . ?
C41 C42 1.538(16) . ?
C43 H43A 0.9600 . ?
C43 H43B 0.9600 . ?
C43 H43C 0.9600 . ?
C38 H38A 0.9600 . ?
C38 H38B 0.9600 . ?
C38 H38C 0.9600 . ?
C40 H40A 0.9600 . ?
C40 H40B 0.9600 . ?
C40 H40C 0.9600 . ?
C39 H39A 0.9600 . ?
C39 H39B 0.9600 . ?
C39 H39C 0.9600 . ?
C21 C22 1.333(18) . ?
C21 F17 1.338(13) . ?
C22 F18 1.342(15) . ?
C42 H42A 0.9600 . ?
C42 H42B 0.9600 . ?
C42 H42C 0.9600 . ?
C44 H44A 0.9600 . ?
C44 H44B 0.9600 . ?
C44 H44C 0.9600 . ?

loop_
_geom_torsion_atom_site_label_1
_geom_torsion_atom_site_label_2
_geom_torsion_atom_site_label_3
_geom_torsion_atom_site_label_4
_geom_torsion
_geom_torsion_site_symmetry_1
_geom_torsion_site_symmetry_2
_geom_torsion_site_symmetry_3
_geom_torsion_site_symmetry_4
_geom_torsion_publ_flag
O4 U1 O5 C25 120.3(16) . . . . ?
O3 U1 O5 C25 21.5(16) . . . . ?
O6 U1 O5 C25 -101(7) . . . . ?
O2 U1 O5 C25 -73.1(16) . . . . ?
O1 U1 O5 C25 -151.9(16) . . . . ?
Li1 U1 O5 C25 -114.2(16) . . . . ?
O4 U1 O1 C1 -14.2(6) . . . . ?
O3 U1 O1 C1 147.6(14) . . . . ?
O6 U1 O1 C1 77.1(6) . . . . ?
O5 U1 O1 C1 -104.3(6) . . . . ?
O2 U1 O1 C1 166.9(6) . . . . ?
Li1 U1 O1 C1 164.8(7) . . . . ?
O4 U1 O1 Li1 -179.0(4) . . . . ?
O3 U1 O1 Li1 -17.2(16) . . . . ?
O6 U1 O1 Li1 -87.7(4) . . . . ?
O5 U1 O1 Li1 90.9(4) . . . . ?
O2 U1 O1 Li1 2.1(4) . . . . ?
O4 U1 O6 C31 -70.9(10) . . . . ?
O3 U1 O6 C31 27.9(10) . . . . ?
O5 U1 O6 C31 151(6) . . . . ?
O2 U1 O6 C31 122.5(10) . . . . ?
O1 U1 O6 C31 -158.6(10) . . . . ?
Li1 U1 O6 C31 163.7(11) . . . . ?
O4 U1 O3 C13 -8(3) . . . . ?
O6 U1 O3 C13 -99(3) . . . . ?
O5 U1 O3 C13 82(3) . . . . ?
O2 U1 O3 C13 171(3) . . . . ?
O1 U1 O3 C13 -170(2) . . . . ?
Li1 U1 O3 C13 175(3) . . . . ?
O4 U1 O2 C7 -177.3(8) . . . . ?
O3 U1 O2 C7 5.3(8) . . . . ?
O6 U1 O2 C7 -85.4(8) . . . . ?
O5 U1 O2 C7 95.4(8) . . . . ?
O1 U1 O2 C7 -172.4(8) . . . . ?
Li1 U1 O2 C7 -170.5(9) . . . . ?
O4 U1 O2 Li1 -6.8(10) . . . . ?
O3 U1 O2 Li1 175.8(4) . . . . ?
O6 U1 O2 Li1 85.1(4) . . . . ?
O5 U1 O2 Li1 -94.1(4) . . . . ?
O1 U1 O2 Li1 -2.0(4) . . . . ?
O3 U1 O4 C19 154(7) . . . . ?
O6 U1 O4 C19 -115(7) . . . . ?
O5 U1 O4 C19 63(7) . . . . ?
O2 U1 O4 C19 -24(7) . . . . ?
O1 U1 O4 C19 -28(7) . . . . ?
Li1 U1 O4 C19 -29(7) . . . . ?
U1 O2 C7 C8 75.6(10) . . . . ?
Li1 O2 C7 C8 -93.7(8) . . . . ?
U1 O2 C7 C12 -104.6(9) . . . . ?
Li1 O2 C7 C12 86.0(8) . . . . ?
U1 O4 C19 C20 -82(7) . . . . ?
U1 O4 C19 C24 93(7) . . . . ?
O2 C7 C12 F10 -0.6(11) . . . . ?
C8 C7 C12 F10 179.1(7) . . . . ?
O2 C7 C12 C11 -179.7(7) . . . . ?
C8 C7 C12 C11 0.0(11) . . . . ?
F28 C34 C33 F27 -0.1(10) . . . . ?
C35 C34 C33 F27 178.6(6) . . . . ?
F28 C34 C33 C32 -177.8(6) . . . . ?
C35 C34 C33 C32 0.8(11) . . . . ?
F26 C32 C33 F27 2.4(10) . . . . ?
C31 C32 C33 F27 -177.8(6) . . . . ?
F26 C32 C33 C34 -179.9(6) . . . . ?
C31 C32 C33 C34 0.0(11) . . . . ?
U1 O6 C31 C36 27.3(15) . . . . ?
U1 O6 C31 C32 -151.4(8) . . . . ?
F26 C32 C31 O6 -2.0(10) . . . . ?
C33 C32 C31 O6 178.1(6) . . . . ?
F26 C32 C31 C36 179.3(6) . . . . ?
C33 C32 C31 C36 -0.6(11) . . . . ?
F10 C12 C11 F9 0.4(12) . . . . ?
C7 C12 C11 F9 179.5(7) . . . . ?
F10 C12 C11 C10 -177.8(7) . . . . ?
C7 C12 C11 C10 1.2(13) . . . . ?
Li1 O1 C1 C2 -109.5(9) . . . . ?
U1 O1 C1 C2 89.8(8) . . . . ?
Li1 O1 C1 C6 71.7(10) . . . . ?
U1 O1 C1 C6 -89.0(8) . . . . ?
U1 O3 C13 C14 -175(2) . . . . ?
U1 O3 C13 C18 6(3) . . . . ?
O2 C7 C8 F6 -1.6(11) . . . . ?
C12 C7 C8 F6 178.6(6) . . . . ?
O2 C7 C8 C9 179.7(7) . . . . ?
C12 C7 C8 C9 -0.1(11) . . . . ?
O1 C1 C2 F1 -0.9(12) . . . . ?
C6 C1 C2 F1 178.0(7) . . . . ?
O1 C1 C2 C3 180.0(8) . . . . ?
C6 C1 C2 C3 -1.1(13) . . . . ?
U1 O5 C25 C26 16(2) . . . . ?
U1 O5 C25 C30 -162.7(12) . . . . ?
F25 C30 C25 O5 -2.5(12) . . . . ?
C29 C30 C25 O5 -179.9(8) . . . . ?
F25 C30 C25 C26 178.7(8) . . . . ?
C29 C30 C25 C26 1.3(13) . . . . ?
O6 C31 C36 F30 -0.5(11) . . . . ?
C32 C31 C36 F30 178.2(6) . . . . ?
O6 C31 C36 C35 -178.2(7) . . . . ?
C32 C31 C36 C35 0.5(11) . . . . ?
F28 C34 C35 F29 -0.5(10) . . . . ?
C33 C34 C35 F29 -179.2(6) . . . . ?
F28 C34 C35 C36 177.7(6) . . . . ?
C33 C34 C35 C36 -1.0(11) . . . . ?
F30 C36 C35 F29 0.8(11) . . . . ?
C31 C36 C35 F29 178.5(7) . . . . ?
F30 C36 C35 C34 -177.4(6) . . . . ?
C31 C36 C35 C34 0.3(11) . . . . ?
F9 C11 C10 F8 1.0(12) . . . . ?
C12 C11 C10 F8 179.2(7) . . . . ?
F9 C11 C10 C9 179.3(7) . . . . ?
C12 C11 C10 C9 -2.5(13) . . . . ?
F8 C10 C9 F7 -0.4(12) . . . . ?
C11 C10 C9 F7 -178.8(7) . . . . ?
F8 C10 C9 C8 -179.2(7) . . . . ?
C11 C10 C9 C8 2.4(13) . . . . ?
F6 C8 C9 F7 1.3(11) . . . . ?
C7 C8 C9 F7 180.0(7) . . . . ?
F6 C8 C9 C10 -179.9(7) . . . . ?
C7 C8 C9 C10 -1.2(12) . . . . ?
O3 C13 C18 F15 -2.0(11) . . . . ?
C14 C13 C18 F15 178.8(7) . . . . ?
O3 C13 C18 C17 179.1(7) . . . . ?
C14 C13 C18 C17 -0.1(11) . . . . ?
O5 C25 C26 F21 0.1(12) . . . . ?
C30 C25 C26 F21 178.8(7) . . . . ?
O5 C25 C26 C27 -179.6(8) . . . . ?
C30 C25 C26 C27 -0.8(13) . . . . ?
O3 C13 C14 F11 1.7(11) . . . . ?
C18 C13 C14 F11 -179.1(6) . . . . ?
O3 C13 C14 C15 -178.6(7) . . . . ?
C18 C13 C14 C15 0.5(11) . . . . ?
O1 C1 C6 F5 0.9(12) . . . . ?
C2 C1 C6 F5 -177.9(7) . . . . ?
O1 C1 C6 C5 179.7(8) . . . . ?
C2 C1 C6 C5 0.9(12) . . . . ?
F5 C6 C5 C4 178.2(8) . . . . ?
C1 C6 C5 C4 -0.6(14) . . . . ?
F5 C6 C5 F4 -1.5(13) . . . . ?
C1 C6 C5 F4 179.7(7) . . . . ?
F23 C28 C27 F22 -2.4(14) . . . . ?
C29 C28 C27 F22 178.8(9) . . . . ?
F23 C28 C27 C26 178.2(8) . . . . ?
C29 C28 C27 C26 -0.7(14) . . . . ?
F21 C26 C27 F22 1.4(12) . . . . ?
C25 C26 C27 F22 -179.0(8) . . . . ?
F21 C26 C27 C28 -179.1(8) . . . . ?
C25 C26 C27 C28 0.5(14) . . . . ?
F11 C14 C15 F12 -1.6(12) . . . . ?
C13 C14 C15 F12 178.7(7) . . . . ?
F11 C14 C15 C16 178.8(8) . . . . ?
C13 C14 C15 C16 -0.9(13) . . . . ?
O4 C19 C24 F20 5.7(14) . . . . ?
C20 C19 C24 F20 -179.2(9) . . . . ?
O4 C19 C24 C23 -178.8(9) . . . . ?
C20 C19 C24 C23 -3.7(16) . . . . ?
F4 C5 C4 F3 -2.8(14) . . . . ?
C6 C5 C4 F3 177.5(8) . . . . ?
F4 C5 C4 C3 -179.7(8) . . . . ?
C6 C5 C4 C3 0.6(14) . . . . ?
F25 C30 C29 F24 3.3(14) . . . . ?
C25 C30 C29 F24 -179.4(8) . . . . ?
F25 C30 C29 C28 -178.9(9) . . . . ?
C25 C30 C29 C28 -1.5(15) . . . . ?
F23 C28 C29 F24 0.3(15) . . . . ?
C27 C28 C29 F24 179.0(8) . . . . ?
F23 C28 C29 C30 -177.6(9) . . . . ?
C27 C28 C29 C30 1.2(15) . . . . ?
F3 C4 C3 F2 2.1(14) . . . . ?
C5 C4 C3 F2 179.0(8) . . . . ?
F3 C4 C3 C2 -177.7(9) . . . . ?
C5 C4 C3 C2 -0.8(15) . . . . ?
F1 C2 C3 F2 2.2(14) . . . . ?
C1 C2 C3 F2 -178.7(8) . . . . ?
F1 C2 C3 C4 -178.0(8) . . . . ?
C1 C2 C3 C4 1.1(15) . . . . ?
F15 C18 C17 F14 0.2(12) . . . . ?
C13 C18 C17 F14 179.1(7) . . . . ?
F15 C18 C17 C16 -179.0(8) . . . . ?
C13 C18 C17 C16 -0.1(13) . . . . ?
F12 C15 C16 F13 -0.9(14) . . . . ?
C14 C15 C16 F13 178.7(8) . . . . ?
F12 C15 C16 C17 -178.8(8) . . . . ?
C14 C15 C16 C17 0.7(15) . . . . ?
F14 C17 C16 F13 2.6(14) . . . . ?
C18 C17 C16 F13 -178.2(8) . . . . ?
F14 C17 C16 C15 -179.4(8) . . . . ?
C18 C17 C16 C15 -0.2(15) . . . . ?
C19 C24 C23 F19 -178.0(10) . . . . ?
F20 C24 C23 F19 -2.6(17) . . . . ?
C19 C24 C23 C22 2.3(18) . . . . ?
F20 C24 C23 C22 177.7(12) . . . . ?
O4 C19 C20 F16 -2.9(14) . . . . ?
C24 C19 C20 F16 -177.9(9) . . . . ?
O4 C19 C20 C21 178.4(9) . . . . ?
C24 C19 C20 C21 3.4(16) . . . . ?
Li1 O8 C37 C38 75.4(11) . . . . ?
Li1 O8 C37 C39 -163.1(9) . . . . ?
Li1 O8 C37 C40 -43.3(12) . . . . ?
Li1 O7 C41 C44 107.1(14) . . . . ?
Li1 O7 C41 C43 -131.7(10) . . . . ?
Li1 O7 C41 C42 -17.7(14) . . . . ?
F16 C20 C21 C22 179.6(12) . . . . ?
C19 C20 C21 C22 -1.6(19) . . . . ?
F16 C20 C21 F17 0.3(17) . . . . ?
C19 C20 C21 F17 179.1(10) . . . . ?
F17 C21 C22 F18 3(2) . . . . ?
C20 C21 C22 F18 -176.8(12) . . . . ?
F17 C21 C22 C23 179.4(12) . . . . ?
C20 C21 C22 C23 0(2) . . . . ?
F19 C23 C22 C21 179.8(13) . . . . ?
C24 C23 C22 C21 0(2) . . . . ?
F19 C23 C22 F18 -3(2) . . . . ?
C24 C23 C22 F18 176.7(11) . . . . ?
C41 O7 Li1 O8 -14.6(16) . . . . ?
C41 O7 Li1 O1 144.6(9) . . . . ?
C41 O7 Li1 O2 -129.6(9) . . . . ?
C41 O7 Li1 U1 -171.5(8) . . . . ?
C37 O8 Li1 O7 128.1(10) . . . . ?
C37 O8 Li1 O1 -28.1(13) . . . . ?
C37 O8 Li1 O2 -117.8(8) . . . . ?
C37 O8 Li1 U1 -78.0(10) . . . . ?
C1 O1 Li1 O7 -68.0(10) . . . . ?
U1 O1 Li1 O7 96.9(6) . . . . ?
C1 O1 Li1 O8 92.6(10) . . . . ?
U1 O1 Li1 O8 -102.5(8) . . . . ?
C1 O1 Li1 O2 -167.0(6) . . . . ?
U1 O1 Li1 O2 -2.1(4) . . . . ?
C1 O1 Li1 U1 -164.9(7) . . . . ?
C7 O2 Li1 O7 70.5(8) . . . . ?
U1 O2 Li1 O7 -103.3(6) . . . . ?
C7 O2 Li1 O8 -62.2(8) . . . . ?
U1 O2 Li1 O8 124.0(5) . . . . ?
C7 O2 Li1 O1 175.9(5) . . . . ?
U1 O2 Li1 O1 2.1(4) . . . . ?
C7 O2 Li1 U1 173.8(6) . . . . ?
O4 U1 Li1 O7 -94.9(6) . . . . ?
O3 U1 Li1 O7 81.0(7) . . . . ?
O6 U1 Li1 O7 -6.2(6) . . . . ?
O5 U1 Li1 O7 173.5(6) . . . . ?
O2 U1 Li1 O7 87.0(6) . . . . ?
O1 U1 Li1 O7 -96.1(7) . . . . ?
O4 U1 Li1 O8 106.5(7) . . . . ?
O3 U1 Li1 O8 -77.7(7) . . . . ?
O6 U1 Li1 O8 -164.8(7) . . . . ?
O5 U1 Li1 O8 14.8(7) . . . . ?
O2 U1 Li1 O8 -71.6(7) . . . . ?
O1 U1 Li1 O8 105.2(8) . . . . ?
O4 U1 Li1 O1 1.2(5) . . . . ?
O3 U1 Li1 O1 177.1(3) . . . . ?
O6 U1 Li1 O1 90.0(4) . . . . ?
O5 U1 Li1 O1 -90.4(4) . . . . ?
O2 U1 Li1 O1 -176.9(6) . . . . ?
O4 U1 Li1 O2 178.1(3) . . . . ?
O3 U1 Li1 O2 -6.0(5) . . . . ?
O6 U1 Li1 O2 -93.2(3) . . . . ?
O5 U1 Li1 O2 86.4(3) . . . . ?
O1 U1 Li1 O2 176.9(6) . . . . ?
